data_2003897
loop_
_publ_author_name
'Chen, Z. N.'
'Qiu, J.'
'Tang, W. X.'
'Yu, K. B.'

_publ_section_title
;
 A Dinuclear Copper(II) Complex Bridged by a <i>trans</i>-Oxamidate
 Ligand
;
_journal_issue 9
_journal_name_full 'Acta Crystallographica Section C'
_journal_page_first 1809
_journal_page_last 1811
_journal_paper_doi 10.1107/S0108270195002782
_journal_volume 51
_journal_year 1995
_chemical_formula_sum 'C8 H12 Cu2 N6 O2 S2'
_chemical_formula_weight 415.5
_space_group_IT_number 14
_symmetry_cell_setting monoclinic
_symmetry_space_group_name_Hall '-P 2ybc'
_symmetry_space_group_name_H-M 'P 1 21/c 1'
_atom_type_scat_source 'International Tables for X-ray Crystallogeraphy (1974, Vol. IV)'
_cell_angle_alpha 90
_cell_angle_beta 109.80(2)
_cell_angle_gamma 90
_cell_formula_units_Z 2
_cell_length_a 7.046(2)
_cell_length_b 9.919(3)
_cell_length_c 10.392(3)
_cell_measurement_reflns_used 23
_cell_measurement_temperature 295(2)
_cell_measurement_theta_max 11.9
_cell_measurement_theta_min 4.25
_cell_volume 683.4(4)
_diffrn_measurement_device R3m/E
_diffrn_measurement_method \q/2\q
_diffrn_radiation_type MoK\a
_diffrn_radiation_wavelength .71073
_diffrn_reflns_av_R_equivalents .0092
_diffrn_reflns_limit_h_max 10
_diffrn_reflns_limit_h_min 0
_diffrn_reflns_limit_k_max 14
_diffrn_reflns_limit_k_min 0
_diffrn_reflns_limit_l_max 15
_diffrn_reflns_limit_l_min -015
_diffrn_reflns_number 2606
_diffrn_reflns_theta_max 30
_diffrn_standards_decay_% <1.9
_diffrn_standards_interval_time 60
_diffrn_standards_number 2
_exptl_absorpt_coefficient_mu 3.424
_exptl_absorpt_correction_T_max .995
_exptl_absorpt_correction_T_min .818
_exptl_absorpt_correction_type 'empirical, \y scans'
_exptl_crystal_colour blue-green
_exptl_crystal_density_diffrn 2.02
_exptl_crystal_description prismatic
_exptl_crystal_size_max .44
_exptl_crystal_size_mid .32
_exptl_crystal_size_min .30
_refine_diff_density_max .657
_refine_diff_density_min -0.471
_refine_ls_extinction_method 'SHELX76 (Sheldrick, 1976)'
_refine_ls_goodness_of_fit_obs 1.157
_refine_ls_hydrogen_treatment refall
_refine_ls_number_parameters 116
_refine_ls_number_reflns 1754
_refine_ls_R_factor_obs .0288
_refine_ls_structure_factor_coef F
_refine_ls_weighting_details 'w = 1/[\s^2^(F) + (0.003)F^2^]{1 - exp[-5(sin\q/\l)^2^]}'
_refine_ls_weighting_scheme calc
_refine_ls_wR_factor_obs .0316
_reflns_number_observed 1754
_reflns_number_total 2263
_reflns_observed_criterion I>=3\s(I)
_cod_data_source_file hu1106.cif
_cod_data_source_block hu1106a
_cod_depositor_comments
;
The following automatic conversions were performed:

'_refine_ls_weighting_scheme' value '1/[\s^2^(F) + (0.003)F^2^]{1 -
exp[-5(sin\q/\l)^2^]}' was changed to 'calc'. New tag
'_refine_ls_weighting_details' was created. The value of the new tag
was set to 'w = 1/[\s^2^(F) + (0.003)F^2^]{1 -
exp[-5(sin\q/\l)^2^]}'.

Automatic conversion script
Id: cif_fix_values 3143 2015-03-26 13:38:13Z robertas 
;
_cod_original_cell_volume 683.4(3)
_cod_original_sg_symbol_H-M 'P 21/c'
_cod_database_code 2003897

loop_
_symmetry_equiv_pos_as_xyz
x,y,z
x,1/2-y,1/2+z
-x,-y,-z
-x,1/2+y,1/2-z

loop_
_atom_site_label
_atom_site_fract_x
_atom_site_fract_y
_atom_site_fract_z
_atom_site_U_iso_or_equiv
Cu .54900(10) .10400(10) .74320(10) .0270(10)
S .27380(10) .14340(10) 1.09570(10) .0370(10)
N(1) .7029(3) .0720(2) .6241(2) .0240(10)
N(2) .7857(3) .2281(2) .8378(2) .0300(10)
N(3) .4085(3) .1271(2) .8726(2) .0320(10)
O .3324(2) .0017(2) .5947(2) .0260(10)
C(1) .3929(3) -.0194(2) .4935(2) .0210(10)
C(2) .9076(3) .1248(2) .6693(2) .0250(10)
C(3) .8983(3) .2553(2) .7431(2) .0280(10)
C(4) .3547(3) .1328(2) .9653(2) .0250(10)
H(n2a) .874(5) .183(4) .912(3) .040(8)
H(n2b) .740(6) .313(3) .854(4) .042(8)
H(2a) .947(5) .140(4) .588(3) .039(8)
H(2b) .994(4) .064(3) .733(3) .020(6)
H(3a) .816(4) .315(3) .671(3) .025(6)
H(3b) 1.041(4) .287(4) .795(3) .040(8)

loop_
_geom_angle_atom_site_label_1
_geom_angle_atom_site_label_2
_geom_angle_atom_site_label_3
_geom_angle
_geom_angle_publ_flag
N(1) Cu N(2) 82.10(10) yes
N(2) Cu N(3) 96.90(10) yes
N(2) Cu O 161.40(10) yes
Cu N(1) C(2) 116.40(10) yes
C(2) N(1) C(1a) 126.5(2) yes
Cu N(3) C(4) 168.4(2) yes
O C(1) N(1a) 129.2(2) yes
N(1) C(2) C(3) 105.2(2) yes
S C(4) N(3) 178.7(2) yes
C(3) N(2) H(n2a) 107(2) yes
C(3) N(2) H(n2b) 105(3) yes
N(1) C(2) H(2a) 108.2(19) yes
N(1) C(2) H(2b) 109.2(18) yes
H(2a) C(2) H(n2b) 113(3) yes
C(2) C(3) H(3a) 104.4(17) yes
C(2) C(3) H(3b) 109(2) yes
N(1) Cu N(3) 175.60(10) yes
N(1) Cu O 82.60(10) yes
N(3) Cu O 99.00(10) yes
Cu N(1) C(1a) 116.60(10) yes
Cu N(2) C(3) 108.90(10) yes
Cu O C(1) 109.40(10) yes
O C(1) C(1a) 118.9(2) yes
N(2) C(3) C(2) 107.7(2) yes
Cu N(2) H(n2a) 109(2) yes
Cu N(2) H(n2b) 111(2) yes
H(n2a) N(2) H(n2b) 117(3) yes
C(3) C(2) H(2a) 112(2) yes
C(3) C(2) H(2b) 108.5(17) yes
N(2) C(3) H(3a) 108.0(19) yes
N(2) C(3) H(3b) 111(2) yes
H(3a) C(3) H(3b) 116(3) yes

loop_
_geom_bond_atom_site_label_1
_geom_bond_atom_site_label_2
_geom_bond_distance
_geom_bond_publ_flag
Cu N(1) 1.928(2) yes
Cu O 2.0350(10) yes
N(1) C(1a) 1.290(2) yes
O C(1) 1.279(3) yes
C(2) C(3) 1.517(3) yes
C(2) H(2a) 0.98(4) yes
C(3) H(3b) 1.02(3) yes
Cu N(2) 2.038(2) yes
S C(4) 1.642(3) yes
N(2) C(3) 1.483(4) yes
C(1) N(1a) 1.290(2) yes
N(2) H(n2a) 0.93(3) yes
C(2) H(2b) 0.95(3) yes
Cu N(3) 1.935(3) yes
N(1) C(2) 1.455(3) yes
N(3) C(4) 1.150(3) yes
C(1) C(1a) 1.518(4) yes
N(2) H(n2b) 0.93(3) yes
C(3) H(3a) 0.98(3) yes
